data_4067579
loop_
_publ_author_name
'Mutseneck, Elena V.'
'Reus, Christian'
'Sch\"odel, Frauke'
'Bolte, Michael'
'Lerner, Hans-Wolfram'
'Wagner, Matthias'

_publ_section_title
;
 Reactions of [Cp*RuCl]4and [(p-cymene)RuCl2]2with the Tridentate Ligand
 [Ph(pz)B(\m-O)(\m-pz)B(pz)Ph]&#x2212;
;
_journal_issue 4
_journal_name_full Organometallics
_journal_page_first 966
_journal_paper_doi 10.1021/om901022d
_journal_volume 29
_journal_year 2010
_chemical_formula_moiety 'C34 H42 Cl2 O6 Ru2 S2'
_chemical_formula_sum 'C34 H42 Cl2 O6 Ru2 S2'
_chemical_formula_weight 883.84
_chemical_name_systematic ?
_space_group_IT_number 2
_symmetry_cell_setting triclinic
_symmetry_space_group_name_Hall '-P 1'
_symmetry_space_group_name_H-M 'P -1'
_atom_sites_solution_hydrogens geom
_atom_sites_solution_primary direct
_atom_sites_solution_secondary difmap
_audit_creation_method SHELXL-97
_cell_angle_alpha 86.055(4)
_cell_angle_beta 63.851(3)
_cell_angle_gamma 83.130(4)
_cell_formula_units_Z 1
_cell_length_a 9.3625(4)
_cell_length_b 10.2373(5)
_cell_length_c 10.5622(5)
_cell_measurement_reflns_used 14903
_cell_measurement_temperature 173(2)
_cell_measurement_theta_max 27.8
_cell_measurement_theta_min 3.4
_cell_volume 902.07(8)
_computing_cell_refinement 'X-Area (Stoe & Cie, 2001)'
_computing_data_collection 'X-Area (Stoe & Cie, 2001)'
_computing_data_reduction 'X-Area (Stoe & Cie, 2001)'
_computing_molecular_graphics 'XP in SHELXTL-Plus (Sheldrick, 1991)'
_computing_publication_material SHELXL97
_computing_structure_refinement 'SHELXL97 (Sheldrick, 2008) '
_computing_structure_solution 'SHELXS97 (Sheldrick, 2008) '
_diffrn_ambient_temperature 173(2)
_diffrn_measured_fraction_theta_full 0.997
_diffrn_measured_fraction_theta_max 0.997
_diffrn_measurement_device_type 'STOE IPDS II two-circle-diffractometer'
_diffrn_measurement_method \w
_diffrn_radiation_monochromator graphite
_diffrn_radiation_source 'fine-focus sealed tube'
_diffrn_radiation_type MoK\a
_diffrn_radiation_wavelength 0.71073
_diffrn_reflns_av_R_equivalents 0.0325
_diffrn_reflns_av_sigmaI/netI 0.0166
_diffrn_reflns_limit_h_max 12
_diffrn_reflns_limit_h_min -12
_diffrn_reflns_limit_k_max 13
_diffrn_reflns_limit_k_min -13
_diffrn_reflns_limit_l_max 13
_diffrn_reflns_limit_l_min -13
_diffrn_reflns_number 20349
_diffrn_reflns_theta_full 25.00
_diffrn_reflns_theta_max 27.50
_diffrn_reflns_theta_min 3.31
_diffrn_standards_number 0
_exptl_absorpt_coefficient_mu 1.143
_exptl_absorpt_correction_T_max 0.7328
_exptl_absorpt_correction_T_min 0.6904
_exptl_absorpt_correction_type multi-scan
_exptl_absorpt_process_details 'MULABS (Spek, 2003; Blessing, 1995)'
_exptl_crystal_colour red
_exptl_crystal_density_diffrn 1.627
_exptl_crystal_density_method 'not measured'
_exptl_crystal_description block
_exptl_crystal_F_000 448
_exptl_crystal_size_max 0.35
_exptl_crystal_size_mid 0.34
_exptl_crystal_size_min 0.29
_refine_diff_density_max 0.323
_refine_diff_density_min -0.514
_refine_diff_density_rms 0.062
_refine_ls_extinction_coef 0.0164(9)
_refine_ls_extinction_expression Fc^*^=kFc[1+0.001xFc^2^\l^3^/sin(2\q)]^-1/4^
_refine_ls_extinction_method SHELXL
_refine_ls_goodness_of_fit_ref 1.105
_refine_ls_hydrogen_treatment constr
_refine_ls_matrix_type full
_refine_ls_number_parameters 213
_refine_ls_number_reflns 4133
_refine_ls_number_restraints 0
_refine_ls_restrained_S_all 1.105
_refine_ls_R_factor_all 0.0205
_refine_ls_R_factor_gt 0.0203
_refine_ls_shift/su_max 0.001
_refine_ls_shift/su_mean 0.000
_refine_ls_structure_factor_coef Fsqd
_refine_ls_weighting_details 'calc w=1/[\s^2^(Fo^2^)+(0.0225P)^2^+0.6540P] where P=(Fo^2^+2Fc^2^)/3'
_refine_ls_weighting_scheme calc
_refine_ls_wR_factor_gt 0.0521
_refine_ls_wR_factor_ref 0.0522
_reflns_number_gt 4106
_reflns_number_total 4133
_reflns_threshold_expression I>2\s(I)
_cod_data_source_file om901022d_si_001.cif
_cod_data_source_block wa904
_cod_depositor_comments
;
The following automatic conversions were performed:

'_symmetry_cell_setting' value 'Triclinic' changed to 'triclinic'
according to /home/saulius/struct/CIF-dictionaries/cif_core.dic
dictionary named 'cif_core.dic' version 2.4.1 from 2010-06-29.

Automatic conversion script
Id: cif_fix_values 1715 2011-07-08 13:25:40Z adriana 
;
_cod_original_cell_volume 902.07(7)
_cod_database_code 4067579

loop_
_symmetry_equiv_pos_as_xyz
'x, y, z'
'-x, -y, -z'

loop_
_atom_site_label
_atom_site_type_symbol
_atom_site_fract_x
_atom_site_fract_y
_atom_site_fract_z
_atom_site_U_iso_or_equiv
_atom_site_adp_type
_atom_site_occupancy
_atom_site_symmetry_multiplicity
_atom_site_calc_flag
_atom_site_refinement_flags
Ru1 Ru 0.405877(14) 0.529760(12) 0.690881(12) 0.01809(6) Uani 1 1 d .
Cl1 Cl 0.54771(5) 0.34846(4) 0.52876(4) 0.02730(10) Uani 1 1 d .
S1 S 0.08367(5) 0.39014(5) 0.73971(4) 0.02503(10) Uani 1 1 d .
O1 O 0.20371(15) 0.48533(13) 0.66676(13) 0.0286(3) Uani 1 1 d .
O2 O -0.07505(16) 0.45490(17) 0.77813(15) 0.0403(4) Uani 1 1 d .
O3 O 0.10854(17) 0.31742(16) 0.85152(14) 0.0372(3) Uani 1 1 d .
C1 C 0.4941(2) 0.44301(18) 0.84161(19) 0.0283(4) Uani 1 1 d .
C2 C 0.3280(2) 0.47772(18) 0.91316(17) 0.0261(3) Uani 1 1 d .
H2 H 0.2601 0.4140 0.9707 0.031 Uiso 1 1 calc R
C3 C 0.2612(2) 0.60742(18) 0.90004(16) 0.0244(3) Uani 1 1 d .
H3 H 0.1488 0.6288 0.9483 0.029 Uiso 1 1 calc R
C4 C 0.3584(2) 0.70470(17) 0.81691(17) 0.0228(3) Uani 1 1 d .
C5 C 0.5269(2) 0.66725(18) 0.74318(19) 0.0260(3) Uani 1 1 d .
H5 H 0.5950 0.7303 0.6845 0.031 Uiso 1 1 calc R
C6 C 0.5935(2) 0.5397(2) 0.7557(2) 0.0295(4) Uani 1 1 d .
H6 H 0.7057 0.5177 0.7065 0.035 Uiso 1 1 calc R
C7 C 0.5645(3) 0.3046(2) 0.8480(3) 0.0437(5) Uani 1 1 d .
H7A H 0.5980 0.2961 0.9241 0.066 Uiso 1 1 calc R
H7B H 0.6573 0.2837 0.7579 0.066 Uiso 1 1 calc R
H7C H 0.4841 0.2438 0.8660 0.066 Uiso 1 1 calc R
C8 C 0.2924(2) 0.84331(19) 0.79903(19) 0.0303(4) Uani 1 1 d .
H8 H 0.3576 0.8735 0.7000 0.036 Uiso 1 1 calc R
C9 C 0.3136(5) 0.9327(3) 0.8984(4) 0.0696(10) Uani 1 1 d .
H9A H 0.2786 1.0241 0.8831 0.104 Uiso 1 1 calc R
H9B H 0.4265 0.9256 0.8794 0.104 Uiso 1 1 calc R
H9C H 0.2492 0.9059 0.9964 0.104 Uiso 1 1 calc R
C10 C 0.1201(3) 0.8531(3) 0.8237(4) 0.0617(8) Uani 1 1 d .
H10A H 0.1089 0.7921 0.7618 0.093 Uiso 1 1 calc R
H10B H 0.0868 0.9433 0.8029 0.093 Uiso 1 1 calc R
H10C H 0.0527 0.8304 0.9224 0.093 Uiso 1 1 calc R
C11 C 0.1181(2) 0.27554(18) 0.60872(18) 0.0256(3) Uani 1 1 d .
C12 C 0.0500(2) 0.3044(2) 0.5157(2) 0.0330(4) Uani 1 1 d .
H12 H -0.0171 0.3839 0.5244 0.040 Uiso 1 1 calc R
C13 C 0.0797(3) 0.2174(2) 0.4104(3) 0.0439(5) Uani 1 1 d .
H13 H 0.0353 0.2391 0.3454 0.053 Uiso 1 1 calc R
C14 C 0.1732(3) 0.0988(2) 0.3982(3) 0.0425(5) Uani 1 1 d .
C15 C 0.2398(3) 0.0709(2) 0.4925(3) 0.0415(5) Uani 1 1 d .
H15 H 0.3039 -0.0100 0.4856 0.050 Uiso 1 1 calc R
C16 C 0.2144(2) 0.1590(2) 0.5968(2) 0.0348(4) Uani 1 1 d .
H16 H 0.2626 0.1393 0.6593 0.042 Uiso 1 1 calc R
C17 C 0.2031(4) 0.0048(3) 0.2831(4) 0.0654(8) Uani 1 1 d .
H17A H 0.1182 -0.0543 0.3169 0.098 Uiso 1 1 calc R
H17B H 0.3067 -0.0471 0.2573 0.098 Uiso 1 1 calc R
H17C H 0.2039 0.0548 0.2003 0.098 Uiso 1 1 calc R

loop_
_atom_site_aniso_label
_atom_site_aniso_U_11
_atom_site_aniso_U_22
_atom_site_aniso_U_33
_atom_site_aniso_U_23
_atom_site_aniso_U_13
_atom_site_aniso_U_12
Ru1 0.01711(8) 0.02402(8) 0.01168(7) -0.00326(4) -0.00425(5) -0.00333(5)
Cl1 0.0363(2) 0.02468(19) 0.01551(17) -0.00277(14) -0.00612(16) -0.00283(16)
S1 0.01838(18) 0.0385(2) 0.01794(18) -0.00123(16) -0.00656(15) -0.00705(16)
O1 0.0298(6) 0.0377(7) 0.0250(6) 0.0036(5) -0.0163(5) -0.0130(5)
O2 0.0213(6) 0.0655(10) 0.0328(7) -0.0183(7) -0.0100(6) 0.0037(6)
O3 0.0359(7) 0.0562(9) 0.0226(6) 0.0109(6) -0.0139(6) -0.0183(6)
C1 0.0354(9) 0.0316(9) 0.0248(8) -0.0068(7) -0.0202(7) 0.0040(7)
C2 0.0332(9) 0.0334(9) 0.0133(7) -0.0001(6) -0.0111(6) -0.0052(7)
C3 0.0226(8) 0.0360(9) 0.0120(7) -0.0057(6) -0.0053(6) -0.0001(6)
C4 0.0251(8) 0.0283(8) 0.0165(7) -0.0069(6) -0.0102(6) -0.0003(6)
C5 0.0234(8) 0.0315(9) 0.0262(8) -0.0068(7) -0.0117(7) -0.0065(7)
C6 0.0214(8) 0.0387(10) 0.0333(9) -0.0107(8) -0.0162(7) 0.0023(7)
C7 0.0611(14) 0.0339(10) 0.0468(12) -0.0076(9) -0.0360(11) 0.0099(10)
C8 0.0376(10) 0.0303(9) 0.0234(8) -0.0043(7) -0.0149(7) 0.0036(7)
C9 0.120(3) 0.0358(12) 0.082(2) -0.0275(13) -0.075(2) 0.0232(15)
C10 0.0436(13) 0.0612(16) 0.082(2) 0.0214(14) -0.0345(14) 0.0044(12)
C11 0.0228(8) 0.0285(8) 0.0244(8) 0.0010(6) -0.0083(6) -0.0080(6)
C12 0.0343(9) 0.0326(9) 0.0387(10) -0.0097(8) -0.0218(8) 0.0015(7)
C13 0.0464(12) 0.0472(12) 0.0489(13) -0.0200(10) -0.0297(10) 0.0026(10)
C14 0.0365(11) 0.0370(11) 0.0508(13) -0.0170(9) -0.0133(9) -0.0062(9)
C15 0.0378(11) 0.0256(9) 0.0506(13) -0.0006(8) -0.0103(9) -0.0013(8)
C16 0.0326(9) 0.0340(10) 0.0352(10) 0.0078(8) -0.0135(8) -0.0045(8)
C17 0.0568(16) 0.0580(16) 0.077(2) -0.0406(15) -0.0209(14) -0.0009(13)

loop_
_atom_type_symbol
_atom_type_description
_atom_type_scat_dispersion_real
_atom_type_scat_dispersion_imag
_atom_type_scat_source
C C 0.0033 0.0016 'International Tables Vol C Tables 4.2.6.8 and 6.1.1.4'
H H 0.0000 0.0000 'International Tables Vol C Tables 4.2.6.8 and 6.1.1.4'
Cl Cl 0.1484 0.1585 'International Tables Vol C Tables 4.2.6.8 and 6.1.1.4'
O O 0.0106 0.0060 'International Tables Vol C Tables 4.2.6.8 and 6.1.1.4'
Ru Ru -1.2594 0.8363 'International Tables Vol C Tables 4.2.6.8 and 6.1.1.4'
S S 0.1246 0.1234 'International Tables Vol C Tables 4.2.6.8 and 6.1.1.4'

loop_
_geom_angle_atom_site_label_1
_geom_angle_atom_site_label_2
_geom_angle_atom_site_label_3
_geom_angle
_geom_angle_site_symmetry_1
_geom_angle_site_symmetry_3
O1 Ru1 C5 149.77(6) . .
O1 Ru1 C6 166.19(7) . .
C5 Ru1 C6 37.96(7) . .
O1 Ru1 C3 92.99(6) . .
C5 Ru1 C3 68.56(7) . .
C6 Ru1 C3 81.18(7) . .
O1 Ru1 C2 99.43(6) . .
C5 Ru1 C2 81.04(7) . .
C6 Ru1 C2 68.30(7) . .
C3 Ru1 C2 38.26(7) . .
O1 Ru1 C1 128.06(6) . .
C5 Ru1 C1 68.80(7) . .
C6 Ru1 C1 38.13(8) . .
C3 Ru1 C1 68.74(7) . .
C2 Ru1 C1 37.63(7) . .
O1 Ru1 C4 113.16(6) . .
C5 Ru1 C4 38.61(6) . .
C6 Ru1 C4 69.30(7) . .
C3 Ru1 C4 37.73(7) . .
C2 Ru1 C4 68.84(7) . .
C1 Ru1 C4 81.93(6) . .
O1 Ru1 Cl1 80.75(4) . 2_666
C5 Ru1 Cl1 90.24(5) . 2_666
C6 Ru1 Cl1 112.87(6) . 2_666
C3 Ru1 Cl1 124.69(5) . 2_666
C2 Ru1 Cl1 162.87(5) . 2_666
C1 Ru1 Cl1 149.86(5) . 2_666
C4 Ru1 Cl1 95.19(5) . 2_666
O1 Ru1 Cl1 84.69(4) . .
C5 Ru1 Cl1 122.85(5) . .
C6 Ru1 Cl1 94.63(5) . .
C3 Ru1 Cl1 152.27(5) . .
C2 Ru1 Cl1 114.81(5) . .
C1 Ru1 Cl1 91.02(5) . .
C4 Ru1 Cl1 161.45(5) . .
Cl1 Ru1 Cl1 82.299(16) 2_666 .
Ru1 Cl1 Ru1 97.702(16) 2_666 .
O2 S1 O3 115.86(9) . .
O2 S1 O1 109.74(9) . .
O3 S1 O1 112.58(8) . .
O2 S1 C11 106.28(8) . .
O3 S1 C11 106.97(9) . .
O1 S1 C11 104.56(8) . .
S1 O1 Ru1 132.63(8) . .
C2 C1 C6 118.80(16) . .
C2 C1 C7 120.90(19) . .
C6 C1 C7 120.19(18) . .
C2 C1 Ru1 70.70(10) . .
C6 C1 Ru1 69.92(10) . .
C7 C1 Ru1 128.13(13) . .
C1 C2 C3 120.55(17) . .
C1 C2 Ru1 71.66(10) . .
C3 C2 Ru1 70.47(9) . .
C1 C2 H2 119.7 . .
C3 C2 H2 119.7 . .
Ru1 C2 H2 130.9 . .
C4 C3 C2 121.28(16) . .
C4 C3 Ru1 72.01(9) . .
C2 C3 Ru1 71.27(9) . .
C4 C3 H3 119.4 . .
C2 C3 H3 119.4 . .
Ru1 C3 H3 130.0 . .
C3 C4 C5 117.46(16) . .
C3 C4 C8 123.07(16) . .
C5 C4 C8 119.43(16) . .
C3 C4 Ru1 70.26(9) . .
C5 C4 Ru1 69.12(9) . .
C8 C4 Ru1 130.23(11) . .
C6 C5 C4 121.51(17) . .
C6 C5 Ru1 71.62(10) . .
C4 C5 Ru1 72.27(9) . .
C6 C5 H5 119.2 . .
C4 C5 H5 119.2 . .
Ru1 C5 H5 129.4 . .
C5 C6 C1 120.38(16) . .
C5 C6 Ru1 70.42(10) . .
C1 C6 Ru1 71.94(10) . .
C5 C6 H6 119.8 . .
C1 C6 H6 119.8 . .
Ru1 C6 H6 130.5 . .
C1 C7 H7A 109.5 . .
C1 C7 H7B 109.5 . .
H7A C7 H7B 109.5 . .
C1 C7 H7C 109.5 . .
H7A C7 H7C 109.5 . .
H7B C7 H7C 109.5 . .
C10 C8 C4 113.14(19) . .
C10 C8 C9 111.0(2) . .
C4 C8 C9 108.49(16) . .
C10 C8 H8 108.0 . .
C4 C8 H8 108.0 . .
C9 C8 H8 108.0 . .
C8 C9 H9A 109.5 . .
C8 C9 H9B 109.5 . .
H9A C9 H9B 109.5 . .
C8 C9 H9C 109.5 . .
H9A C9 H9C 109.5 . .
H9B C9 H9C 109.5 . .
C8 C10 H10A 109.5 . .
C8 C10 H10B 109.5 . .
H10A C10 H10B 109.5 . .
C8 C10 H10C 109.5 . .
H10A C10 H10C 109.5 . .
H10B C10 H10C 109.5 . .
C16 C11 C12 119.91(18) . .
C16 C11 S1 120.62(15) . .
C12 C11 S1 119.46(14) . .
C13 C12 C11 119.99(19) . .
C13 C12 H12 120.0 . .
C11 C12 H12 120.0 . .
C12 C13 C14 121.1(2) . .
C12 C13 H13 119.5 . .
C14 C13 H13 119.5 . .
C13 C14 C15 118.3(2) . .
C13 C14 C17 120.2(2) . .
C15 C14 C17 121.5(2) . .
C14 C15 C16 121.3(2) . .
C14 C15 H15 119.3 . .
C16 C15 H15 119.3 . .
C11 C16 C15 119.37(19) . .
C11 C16 H16 120.3 . .
C15 C16 H16 120.3 . .
C14 C17 H17A 109.5 . .
C14 C17 H17B 109.5 . .
H17A C17 H17B 109.5 . .
C14 C17 H17C 109.5 . .
H17A C17 H17C 109.5 . .
H17B C17 H17C 109.5 . .

loop_
_geom_bond_atom_site_label_1
_geom_bond_atom_site_label_2
_geom_bond_distance
_geom_bond_site_symmetry_2
Ru1 O1 2.1217(12) .
Ru1 C5 2.1475(17) .
Ru1 C6 2.1630(17) .
Ru1 C3 2.1665(15) .
Ru1 C2 2.1770(16) .
Ru1 C1 2.1895(17) .
Ru1 C4 2.1893(16) .
Ru1 Cl1 2.4430(4) 2_666
Ru1 Cl1 2.4462(4) .
Cl1 Ru1 2.4430(4) 2_666
S1 O2 1.4430(14) .
S1 O3 1.4433(14) .
S1 O1 1.4839(13) .
S1 C11 1.7704(18) .
C1 C2 1.408(3) .
C1 C6 1.422(3) .
C1 C7 1.499(3) .
C2 C3 1.424(3) .
C2 H2 0.9500 .
C3 C4 1.408(2) .
C3 H3 0.9500 .
C4 C5 1.434(2) .
C4 C8 1.512(2) .
C5 C6 1.402(3) .
C5 H5 0.9500 .
C6 H6 0.9500 .
C7 H7A 0.9800 .
C7 H7B 0.9800 .
C7 H7C 0.9800 .
C8 C10 1.508(3) .
C8 C9 1.529(3) .
C8 H8 1.0000 .
C9 H9A 0.9800 .
C9 H9B 0.9800 .
C9 H9C 0.9800 .
C10 H10A 0.9800 .
C10 H10B 0.9800 .
C10 H10C 0.9800 .
C11 C16 1.384(3) .
C11 C12 1.388(3) .
C12 C13 1.383(3) .
C12 H12 0.9500 .
C13 C14 1.387(3) .
C13 H13 0.9500 .
C14 C15 1.387(4) .
C14 C17 1.510(3) .
C15 C16 1.393(3) .
C15 H15 0.9500 .
C16 H16 0.9500 .
C17 H17A 0.9800 .
C17 H17B 0.9800 .
C17 H17C 0.9800 .

loop_
_geom_torsion_atom_site_label_1
_geom_torsion_atom_site_label_2
_geom_torsion_atom_site_label_3
_geom_torsion_atom_site_label_4
_geom_torsion
_geom_torsion_site_symmetry_1
_geom_torsion_site_symmetry_4
O1 Ru1 Cl1 Ru1 81.36(4) . 2_666
C5 Ru1 Cl1 Ru1 -85.28(6) . 2_666
C6 Ru1 Cl1 Ru1 -112.49(6) . 2_666
C3 Ru1 Cl1 Ru1 167.68(10) . 2_666
C2 Ru1 Cl1 Ru1 179.31(5) . 2_666
C1 Ru1 Cl1 Ru1 -150.51(5) . 2_666
C4 Ru1 Cl1 Ru1 -83.34(14) . 2_666
Cl1 Ru1 Cl1 Ru1 0.0 2_666 2_666
O2 S1 O1 Ru1 132.87(11) . .
O3 S1 O1 Ru1 2.25(15) . .
C11 S1 O1 Ru1 -113.50(11) . .
C5 Ru1 O1 S1 -116.55(14) . .
C6 Ru1 O1 S1 -1.6(3) . .
C3 Ru1 O1 S1 -66.16(12) . .
C2 Ru1 O1 S1 -28.19(13) . .
C1 Ru1 O1 S1 -1.00(15) . .
C4 Ru1 O1 S1 -99.11(12) . .
Cl1 Ru1 O1 S1 169.17(12) 2_666 .
Cl1 Ru1 O1 S1 86.13(11) . .
O1 Ru1 C1 C2 -47.57(13) . .
C5 Ru1 C1 C2 103.27(12) . .
C6 Ru1 C1 C2 132.18(16) . .
C3 Ru1 C1 C2 28.93(11) . .
C4 Ru1 C1 C2 65.60(11) . .
Cl1 Ru1 C1 C2 152.03(9) 2_666 .
Cl1 Ru1 C1 C2 -131.63(10) . .
O1 Ru1 C1 C6 -179.75(9) . .
C5 Ru1 C1 C6 -28.91(10) . .
C3 Ru1 C1 C6 -103.25(11) . .
C2 Ru1 C1 C6 -132.18(16) . .
C4 Ru1 C1 C6 -66.58(11) . .
Cl1 Ru1 C1 C6 19.86(16) 2_666 .
Cl1 Ru1 C1 C6 96.19(10) . .
O1 Ru1 C1 C7 67.1(2) . .
C5 Ru1 C1 C7 -142.1(2) . .
C6 Ru1 C1 C7 -113.2(2) . .
C3 Ru1 C1 C7 143.6(2) . .
C2 Ru1 C1 C7 114.6(2) . .
C4 Ru1 C1 C7 -179.8(2) . .
Cl1 Ru1 C1 C7 -93.3(2) 2_666 .
Cl1 Ru1 C1 C7 -17.0(2) . .
C6 C1 C2 C3 -0.2(2) . .
C7 C1 C2 C3 -176.37(16) . .
Ru1 C1 C2 C3 -52.81(14) . .
C6 C1 C2 Ru1 52.59(14) . .
C7 C1 C2 Ru1 -123.56(16) . .
O1 Ru1 C2 C1 143.90(11) . .
C5 Ru1 C2 C1 -66.72(11) . .
C6 Ru1 C2 C1 -29.51(11) . .
C3 Ru1 C2 C1 -133.29(16) . .
C4 Ru1 C2 C1 -104.80(12) . .
Cl1 Ru1 C2 C1 -126.91(16) 2_666 .
Cl1 Ru1 C2 C1 55.42(11) . .
O1 Ru1 C2 C3 -82.81(10) . .
C5 Ru1 C2 C3 66.56(11) . .
C6 Ru1 C2 C3 103.78(11) . .
C1 Ru1 C2 C3 133.29(16) . .
C4 Ru1 C2 C3 28.49(10) . .
Cl1 Ru1 C2 C3 6.4(2) 2_666 .
Cl1 Ru1 C2 C3 -171.29(9) . .
C1 C2 C3 C4 -0.7(2) . .
Ru1 C2 C3 C4 -54.02(14) . .
C1 C2 C3 Ru1 53.35(14) . .
O1 Ru1 C3 C4 -125.18(10) . .
C5 Ru1 C3 C4 30.19(10) . .
C6 Ru1 C3 C4 67.41(11) . .
C2 Ru1 C3 C4 133.36(15) . .
C1 Ru1 C3 C4 104.87(11) . .
Cl1 Ru1 C3 C4 -44.36(11) 2_666 .
Cl1 Ru1 C3 C4 150.54(9) . .
O1 Ru1 C3 C2 101.46(10) . .
C5 Ru1 C3 C2 -103.17(11) . .
C6 Ru1 C3 C2 -65.95(11) . .
C1 Ru1 C3 C2 -28.48(10) . .
C4 Ru1 C3 C2 -133.36(15) . .
Cl1 Ru1 C3 C2 -177.72(8) 2_666 .
Cl1 Ru1 C3 C2 17.19(16) . .
C2 C3 C4 C5 1.5(2) . .
Ru1 C3 C4 C5 -52.17(13) . .
C2 C3 C4 C8 179.49(15) . .
Ru1 C3 C4 C8 125.81(15) . .
C2 C3 C4 Ru1 53.68(14) . .
O1 Ru1 C4 C3 62.59(11) . .
C5 Ru1 C4 C3 -131.40(15) . .
C6 Ru1 C4 C3 -102.75(11) . .
C2 Ru1 C4 C3 -28.87(10) . .
C1 Ru1 C4 C3 -65.47(11) . .
Cl1 Ru1 C4 C3 144.74(9) 2_666 .
Cl1 Ru1 C4 C3 -134.01(13) . .
O1 Ru1 C4 C5 -166.01(10) . .
C6 Ru1 C4 C5 28.65(11) . .
C3 Ru1 C4 C5 131.40(15) . .
C2 Ru1 C4 C5 102.53(11) . .
C1 Ru1 C4 C5 65.93(11) . .
Cl1 Ru1 C4 C5 -83.86(10) 2_666 .
Cl1 Ru1 C4 C5 -2.6(2) . .
O1 Ru1 C4 C8 -54.53(17) . .
C5 Ru1 C4 C8 111.5(2) . .
C6 Ru1 C4 C8 140.13(18) . .
C3 Ru1 C4 C8 -117.1(2) . .
C2 Ru1 C4 C8 -145.99(18) . .
C1 Ru1 C4 C8 177.41(17) . .
Cl1 Ru1 C4 C8 27.62(16) 2_666 .
Cl1 Ru1 C4 C8 108.87(18) . .
C3 C4 C5 C6 -1.5(2) . .
C8 C4 C5 C6 -179.59(15) . .
Ru1 C4 C5 C6 -54.25(15) . .
C3 C4 C5 Ru1 52.72(13) . .
C8 C4 C5 Ru1 -125.34(14) . .
O1 Ru1 C5 C6 159.39(11) . .
C3 Ru1 C5 C6 103.64(12) . .
C2 Ru1 C5 C6 66.02(11) . .
C1 Ru1 C5 C6 29.03(11) . .
C4 Ru1 C5 C6 133.19(16) . .
Cl1 Ru1 C5 C6 -128.78(10) 2_666 .
Cl1 Ru1 C5 C6 -47.80(12) . .
O1 Ru1 C5 C4 26.20(17) . .
C6 Ru1 C5 C4 -133.19(16) . .
C3 Ru1 C5 C4 -29.55(10) . .
C2 Ru1 C5 C4 -67.17(11) . .
C1 Ru1 C5 C4 -104.15(11) . .
Cl1 Ru1 C5 C4 98.03(10) 2_666 .
Cl1 Ru1 C5 C4 179.01(8) . .
C4 C5 C6 C1 0.7(3) . .
Ru1 C5 C6 C1 -53.85(15) . .
C4 C5 C6 Ru1 54.55(14) . .
C2 C1 C6 C5 0.2(3) . .
C7 C1 C6 C5 176.37(16) . .
Ru1 C1 C6 C5 53.15(15) . .
C2 C1 C6 Ru1 -52.96(14) . .
C7 C1 C6 Ru1 123.22(16) . .
O1 Ru1 C6 C5 -132.1(2) . .
C3 Ru1 C6 C5 -66.25(11) . .
C2 Ru1 C6 C5 -103.74(12) . .
C1 Ru1 C6 C5 -132.89(16) . .
C4 Ru1 C6 C5 -29.10(10) . .
Cl1 Ru1 C6 C5 57.78(11) 2_666 .
Cl1 Ru1 C6 C5 141.36(10) . .
O1 Ru1 C6 C1 0.8(3) . .
C5 Ru1 C6 C1 132.89(16) . .
C3 Ru1 C6 C1 66.63(11) . .
C2 Ru1 C6 C1 29.14(10) . .
C4 Ru1 C6 C1 103.78(11) . .
Cl1 Ru1 C6 C1 -169.33(9) 2_666 .
Cl1 Ru1 C6 C1 -85.75(10) . .
C3 C4 C8 C10 -24.2(3) . .
C5 C4 C8 C10 153.8(2) . .
Ru1 C4 C8 C10 67.1(2) . .
C3 C4 C8 C9 99.5(2) . .
C5 C4 C8 C9 -82.6(2) . .
Ru1 C4 C8 C9 -169.2(2) . .
O2 S1 C11 C16 -148.61(15) . .
O3 S1 C11 C16 -24.27(17) . .
O1 S1 C11 C16 95.33(16) . .
O2 S1 C11 C12 32.55(18) . .
O3 S1 C11 C12 156.89(15) . .
O1 S1 C11 C12 -83.51(16) . .
C16 C11 C12 C13 -0.7(3) . .
S1 C11 C12 C13 178.15(17) . .
C11 C12 C13 C14 2.0(4) . .
C12 C13 C14 C15 -1.5(4) . .
C12 C13 C14 C17 179.5(2) . .
C13 C14 C15 C16 -0.1(3) . .
C17 C14 C15 C16 178.8(2) . .
C12 C11 C16 C15 -0.9(3) . .
S1 C11 C16 C15 -179.78(15) . .
C14 C15 C16 C11 1.4(3) . .
